data_4515420
loop_
_publ_author_name
'Ma, Dongxin'
'Zhang, Chen'
'Liu, Ruihuan'
'Qiu, Yong'
'Duan, Lian'

_publ_section_title
;
 Controlling Ion Distribution for High-Performance Organic Light-Emitting
 Diodes Based on Sublimable Cationic Iridium(III) Complexes.
;
_journal_issue 35
_journal_name_full 'ACS applied materials &amp; interfaces'
_journal_page_first 29814
_journal_page_last 29823
_journal_paper_doi 10.1021/acsami.8b07382
_journal_volume 10
_journal_year 2018
_chemical_formula_moiety 'C40 H29 Ir N5, B C24 F20'
_chemical_formula_sum 'C64 H29 B F20 Ir N5'
_chemical_formula_weight 1450.93
_space_group_crystal_system orthorhombic
_space_group_IT_number 61
_space_group_name_Hall '-P 2ac 2ab'
_space_group_name_H-M_alt 'P b c a'
_atom_sites_solution_hydrogens geom
_atom_sites_solution_primary direct
_audit_creation_date 2017-06-09
_audit_creation_method
;
Olex2 1.2
(compiled 2017.03.28 svn.r3405 for OlexSys, GUI svn.r5337)
;
_audit_update_record
;
????
;
_cell_angle_alpha 90
_cell_angle_beta 90
_cell_angle_gamma 90
_cell_formula_units_Z 8
_cell_length_a 19.050(4)
_cell_length_b 19.381(4)
_cell_length_c 30.191(6)
_cell_measurement_reflns_used 28028
_cell_measurement_temperature 153(2)
_cell_measurement_theta_max 26.3697
_cell_measurement_theta_min 1.2485
_cell_volume 11147(4)
_computing_molecular_graphics 'Olex2 (Dolomanov et al., 2009)'
_computing_publication_material 'Olex2 (Dolomanov et al., 2009)'
_computing_structure_refinement 'XL (Sheldrick, 2008)'
_computing_structure_solution 'ShelXS (Sheldrick, 2008)'
_diffrn_ambient_temperature 153.15
_diffrn_measured_fraction_theta_full 0.996
_diffrn_measured_fraction_theta_max 0.995
_diffrn_measurement_device_type 'multiwire proportional'
_diffrn_measurement_method 'phi and omega scans'
_diffrn_radiation_monochromator graphite
_diffrn_radiation_type MoK\a
_diffrn_radiation_wavelength 0.71073
_diffrn_reflns_av_R_equivalents 0.1143
_diffrn_reflns_av_unetI/netI 0.0692
_diffrn_reflns_Laue_measured_fraction_full 0.996
_diffrn_reflns_Laue_measured_fraction_max 0.995
_diffrn_reflns_limit_h_max 23
_diffrn_reflns_limit_h_min -23
_diffrn_reflns_limit_k_max 24
_diffrn_reflns_limit_k_min -24
_diffrn_reflns_limit_l_max 37
_diffrn_reflns_limit_l_min -37
_diffrn_reflns_number 75230
_diffrn_reflns_point_group_measured_fraction_full 0.996
_diffrn_reflns_point_group_measured_fraction_max 0.995
_diffrn_reflns_theta_full 25.242
_diffrn_reflns_theta_max 26.366
_diffrn_reflns_theta_min 1.349
_exptl_absorpt_coefficient_mu 2.511
_exptl_absorpt_correction_T_max 1.0000
_exptl_absorpt_correction_T_min 0.6830
_exptl_absorpt_correction_type multi-scan
_exptl_absorpt_process_details 'CrystalClear (Rigaku Inc., 2008)'
_exptl_crystal_colour yellpw
_exptl_crystal_density_diffrn 1.729
_exptl_crystal_description plate
_exptl_crystal_F_000 5680
_exptl_crystal_size_max 0.13
_exptl_crystal_size_mid 0.11
_exptl_crystal_size_min 0.01
_refine_diff_density_max 6.848
_refine_diff_density_min -5.286
_refine_diff_density_rms 0.303
_refine_ls_extinction_method none
_refine_ls_goodness_of_fit_ref 1.272
_refine_ls_hydrogen_treatment constr
_refine_ls_matrix_type full
_refine_ls_number_parameters 820
_refine_ls_number_reflns 11333
_refine_ls_number_restraints 1134
_refine_ls_restrained_S_all 1.224
_refine_ls_R_factor_all 0.1972
_refine_ls_R_factor_gt 0.1862
_refine_ls_shift/su_max 0.003
_refine_ls_shift/su_mean 0.000
_refine_ls_structure_factor_coef Fsqd
_refine_ls_weighting_details 'w=1/[\s^2^(Fo^2^)+(0.1132P)^2^+486.3301P] where P=(Fo^2^+2Fc^2^)/3'
_refine_ls_weighting_scheme calc
_refine_ls_wR_factor_gt 0.3867
_refine_ls_wR_factor_ref 0.4029
_reflns_Friedel_coverage 0.000
_reflns_number_gt 10867
_reflns_number_total 11333
_reflns_threshold_expression 'I > 2\s(I)'
_cod_data_source_file '[Ir(ppy)2(Phpybi)][B(5FPh)4].cif'
_cod_data_source_block bww17274
_cod_database_code 4515420
_shelx_shelxl_version_number 2014/7
_shelx_space_group_comment
;
The symmetry employed for this shelxl refinement is uniquely defined
by the following loop, which should always be used as a source of
symmetry information in preference to the above space-group names.
They are only intended as comments.
;
_shelx_estimated_absorpt_t_max 0.975
_shelx_estimated_absorpt_t_min 0.736
_olex2_refinement_description
;
1. Fixed Uiso
 At 1.2 times of:
  All C(H) groups
2. Uiso/Uaniso restraints and constraints
All non-hydrogen atoms have similar U: within 2A with sigma of 0.01 and sigma
for terminal atoms of 0.01
All non-hydrogen atoms restrained to be isotropic: with sigma of 0.01 and sigma
for terminal atoms of 0.01
3.a Aromatic/amide H refined with riding coordinates:
 C1(H1), C2(H2), C3(H3), C4(H4), C7(H7), C8(H8), C9(H9), C10(H10), C12(H12),
 C13(H13), C14(H14), C15(H15), C18(H18), C19(H19), C20(H20), C21(H21), C23(H23),
  C24(H24), C25(H25), C26(H26), C30(H30), C31(H31), C32(H32), C33(H33),
 C36(H36), C37(H37), C38(H38), C39(H39), C40(H40)
;
_olex2_submission_special_instructions 'No special instructions were received'

loop_
_space_group_symop_operation_xyz
'x, y, z'
'-x+1/2, -y, z+1/2'
'-x, y+1/2, -z+1/2'
'x+1/2, -y+1/2, -z'
'-x, -y, -z'
'x-1/2, y, -z-1/2'
'x, -y-1/2, z-1/2'
'-x-1/2, y-1/2, z'

loop_
_atom_site_label
_atom_site_type_symbol
_atom_site_fract_x
_atom_site_fract_y
_atom_site_fract_z
_atom_site_U_iso_or_equiv
_atom_site_adp_type
_atom_site_occupancy
_atom_site_site_symmetry_order
_atom_site_calc_flag
_atom_site_refinement_flags_posn
_atom_site_refinement_flags_adp
Ir1 Ir 0.80465(5) 0.20594(5) 0.65481(3) 0.0503(3) Uani 1 1 d . U
N1 N 0.8194(12) 0.3017(12) 0.6319(8) 0.069(4) Uani 1 1 d . U
N2 N 0.7297(9) 0.2507(10) 0.6934(6) 0.049(3) Uani 1 1 d . U
N3 N 0.7872(10) 0.0950(9) 0.6778(6) 0.049(3) Uani 1 1 d . U
N4 N 0.8832(10) 0.1424(9) 0.6217(6) 0.050(3) Uani 1 1 d . U
N5 N 0.9345(10) 0.0442(10) 0.6101(6) 0.051(3) Uani 1 1 d . U
C1 C 0.8575(15) 0.3539(14) 0.6493(9) 0.070(4) Uani 1 1 d . U
H1 H 0.8828 0.3448 0.6758 0.084 Uiso 1 1 calc R .
C2 C 0.8626(15) 0.4223(15) 0.6308(10) 0.073(4) Uani 1 1 d . U
H2 H 0.8876 0.4598 0.6435 0.087 Uiso 1 1 calc R .
C3 C 0.8233(15) 0.4246(16) 0.5892(10) 0.076(5) Uani 1 1 d . U
H3 H 0.8268 0.4666 0.5731 0.091 Uiso 1 1 calc R .
C4 C 0.7835(16) 0.3764(15) 0.5709(10) 0.075(4) Uani 1 1 d . U
H4 H 0.7556 0.3866 0.5457 0.089 Uiso 1 1 calc R .
C5 C 0.7831(15) 0.3106(15) 0.5892(10) 0.071(4) Uani 1 1 d . U
C6 C 0.7468(15) 0.2539(16) 0.5736(9) 0.070(4) Uani 1 1 d . U
C7 C 0.7089(15) 0.2531(17) 0.5297(10) 0.077(5) Uani 1 1 d . U
H7 H 0.7097 0.2906 0.5094 0.093 Uiso 1 1 calc R .
C8 C 0.6760(16) 0.1973(16) 0.5226(11) 0.080(5) Uani 1 1 d . U
H8 H 0.6560 0.1931 0.4939 0.096 Uiso 1 1 calc R .
C9 C 0.6645(16) 0.1398(16) 0.5515(10) 0.078(5) Uani 1 1 d . U
H9 H 0.6331 0.1027 0.5460 0.093 Uiso 1 1 calc R .
C10 C 0.7061(15) 0.1468(15) 0.5886(9) 0.071(4) Uani 1 1 d . U
H10 H 0.7081 0.1084 0.6080 0.085 Uiso 1 1 calc R .
C11 C 0.7436(14) 0.2018(14) 0.5999(9) 0.062(4) Uani 1 1 d . U
C12 C 0.6645(12) 0.2687(11) 0.6805(8) 0.051(4) Uani 1 1 d . U
H12 H 0.6506 0.2628 0.6505 0.062 Uiso 1 1 calc R .
C13 C 0.6155(12) 0.2970(11) 0.7125(7) 0.050(4) Uani 1 1 d . U
H13 H 0.5692 0.3098 0.7041 0.060 Uiso 1 1 calc R .
C14 C 0.6392(13) 0.3048(11) 0.7565(8) 0.052(4) Uani 1 1 d . U
H14 H 0.6089 0.3237 0.7784 0.062 Uiso 1 1 calc R .
C15 C 0.7054(12) 0.2852(11) 0.7677(7) 0.049(4) Uani 1 1 d . U
H15 H 0.7202 0.2902 0.7976 0.058 Uiso 1 1 calc R .
C16 C 0.7517(11) 0.2584(11) 0.7373(7) 0.045(3) Uani 1 1 d . U
C17 C 0.8241(10) 0.2434(10) 0.7473(7) 0.041(3) Uani 1 1 d . U
C18 C 0.8601(12) 0.2441(11) 0.7881(7) 0.048(3) Uani 1 1 d . U
H18 H 0.8348 0.2564 0.8141 0.058 Uiso 1 1 calc R .
C19 C 0.9290(12) 0.2279(11) 0.7920(7) 0.050(4) Uani 1 1 d . U
H19 H 0.9521 0.2309 0.8198 0.060 Uiso 1 1 calc R .
C20 C 0.9636(12) 0.2077(11) 0.7559(7) 0.050(4) Uani 1 1 d . U
H20 H 1.0122 0.1970 0.7580 0.060 Uiso 1 1 calc R .
C21 C 0.9308(11) 0.2022(11) 0.7166(7) 0.045(3) Uani 1 1 d . U
H21 H 0.9567 0.1864 0.6917 0.054 Uiso 1 1 calc R .
C22 C 0.8599(10) 0.2189(10) 0.7111(6) 0.037(3) Uani 1 1 d . U
C23 C 0.7334(13) 0.0778(12) 0.7061(7) 0.052(4) Uani 1 1 d . U
H23 H 0.7029 0.1130 0.7166 0.062 Uiso 1 1 calc R .
C24 C 0.7225(14) 0.0085(12) 0.7201(8) 0.057(4) Uani 1 1 d . U
H24 H 0.6859 -0.0040 0.7399 0.069 Uiso 1 1 calc R .
C25 C 0.7728(13) -0.0437(13) 0.7014(8) 0.056(4) Uani 1 1 d . U
H25 H 0.7700 -0.0911 0.7092 0.068 Uiso 1 1 calc R .
C26 C 0.8238(13) -0.0197(12) 0.6719(8) 0.056(4) Uani 1 1 d . U
H26 H 0.8576 -0.0514 0.6608 0.067 Uiso 1 1 calc R .
C27 C 0.8269(13) 0.0441(12) 0.6592(7) 0.052(3) Uani 1 1 d . U
C28 C 0.8823(12) 0.0780(11) 0.6328(7) 0.047(3) Uani 1 1 d . U
C29 C 0.9383(12) 0.1552(12) 0.5945(7) 0.050(3) Uani 1 1 d . U
C30 C 0.9618(12) 0.2194(12) 0.5747(8) 0.053(4) Uani 1 1 d . U
H30 H 0.9397 0.2627 0.5794 0.064 Uiso 1 1 calc R .
C31 C 1.0177(13) 0.2104(13) 0.5490(8) 0.057(4) Uani 1 1 d . U
H31 H 1.0348 0.2507 0.5348 0.069 Uiso 1 1 calc R .
C32 C 1.0562(13) 0.1474(12) 0.5399(8) 0.056(4) Uani 1 1 d . U
H32 H 1.0960 0.1470 0.5209 0.068 Uiso 1 1 calc R .
C33 C 1.0328(12) 0.0900(12) 0.5595(7) 0.053(4) Uani 1 1 d . U
H33 H 1.0568 0.0474 0.5555 0.064 Uiso 1 1 calc R .
C34 C 0.9724(11) 0.0934(11) 0.5861(7) 0.045(3) Uani 1 1 d . U
C35 C 0.9607(14) -0.0269(13) 0.6138(8) 0.061(4) Uani 1 1 d . U
C36 C 0.9341(15) -0.0748(13) 0.5837(9) 0.066(4) Uani 1 1 d . U
H36 H 0.9013 -0.0610 0.5616 0.079 Uiso 1 1 calc R .
C37 C 0.9566(14) -0.1440(14) 0.5864(9) 0.066(4) Uani 1 1 d . U
H37 H 0.9363 -0.1798 0.5692 0.079 Uiso 1 1 calc R .
C38 C 1.0117(14) -0.1557(13) 0.6166(8) 0.061(4) Uani 1 1 d . U
H38 H 1.0345 -0.1993 0.6160 0.073 Uiso 1 1 calc R .
C39 C 1.0336(13) -0.1092(13) 0.6461(8) 0.059(4) Uani 1 1 d . U
H39 H 1.0687 -0.1218 0.6670 0.071 Uiso 1 1 calc R .
C40 C 1.0075(14) -0.0454(14) 0.6470(9) 0.065(4) Uani 1 1 d . U
H40 H 1.0205 -0.0137 0.6695 0.078 Uiso 1 1 calc R .
F1 F 0.7610(7) 0.3239(6) 0.4367(4) 0.049(3) Uani 1 1 d . U
F2 F 0.6642(7) 0.2382(6) 0.4076(5) 0.060(3) Uani 1 1 d . U
F3 F 0.5758(7) 0.2742(7) 0.3401(5) 0.061(3) Uani 1 1 d . U
F4 F 0.5920(8) 0.4002(7) 0.3006(5) 0.067(3) Uani 1 1 d . U
F5 F 0.6912(7) 0.4872(6) 0.3271(4) 0.054(3) Uani 1 1 d . U
F6 F 0.8792(6) 0.3474(6) 0.3824(4) 0.047(3) Uani 1 1 d . U
F7 F 0.9863(7) 0.3029(6) 0.4327(5) 0.060(3) Uani 1 1 d . U
F8 F 1.0193(7) 0.3685(7) 0.5100(5) 0.063(3) Uani 1 1 d . U
F9 F 0.9455(6) 0.4812(7) 0.5353(4) 0.053(3) Uani 1 1 d . U
F10 F 0.8405(6) 0.5253(6) 0.4882(4) 0.046(3) Uani 1 1 d . U
F11 F 0.7110(6) 0.4566(6) 0.4784(4) 0.045(2) Uani 1 1 d . U
F12 F 0.6326(7) 0.5512(7) 0.5162(4) 0.057(3) Uani 1 1 d . U
F13 F 0.6138(7) 0.6781(7) 0.4783(4) 0.057(3) Uani 1 1 d . U
F15 F 0.6743(7) 0.7038(6) 0.3977(4) 0.048(3) Uani 1 1 d . U
F16 F 0.7565(6) 0.6118(6) 0.3600(4) 0.043(2) Uani 1 1 d . U
F17 F 0.8840(6) 0.5848(6) 0.4049(4) 0.048(3) Uani 1 1 d . U
F18 F 0.9785(7) 0.6308(7) 0.3471(5) 0.060(3) Uani 1 1 d . U
F19 F 0.9979(7) 0.5643(7) 0.2675(4) 0.060(3) Uani 1 1 d . U
F20 F 0.9159(7) 0.4548(7) 0.2469(4) 0.057(3) Uani 1 1 d . U
F21 F 0.8179(6) 0.4098(6) 0.3032(4) 0.049(3) Uani 1 1 d . U
C41 C 0.7347(11) 0.4089(11) 0.3811(7) 0.044(3) Uani 1 1 d . U
C42 C 0.7237(12) 0.3463(11) 0.4008(7) 0.046(3) Uani 1 1 d . U
C43 C 0.6713(13) 0.2994(12) 0.3871(8) 0.053(3) Uani 1 1 d . U
C44 C 0.6287(13) 0.3167(13) 0.3536(8) 0.056(3) Uani 1 1 d . U
C45 C 0.6343(13) 0.3808(13) 0.3336(8) 0.056(3) Uani 1 1 d . U
C46 C 0.6883(12) 0.4243(11) 0.3478(7) 0.049(3) Uani 1 1 d . U
C47 C 0.8500(10) 0.4375(10) 0.4327(6) 0.038(3) Uani 1 1 d . U
C48 C 0.8918(11) 0.3802(10) 0.4210(7) 0.043(3) Uani 1 1 d . U
C49 C 0.9469(12) 0.3575(11) 0.4464(8) 0.049(3) Uani 1 1 d . U
C50 C 0.9656(12) 0.3924(12) 0.4849(8) 0.053(3) Uani 1 1 d . U
C51 C 0.9273(11) 0.4460(11) 0.4986(7) 0.046(3) Uani 1 1 d . U
C52 C 0.8713(10) 0.4682(10) 0.4708(7) 0.041(3) Uani 1 1 d . U
C53 C 0.8439(11) 0.4943(10) 0.3566(6) 0.041(3) Uani 1 1 d . U
C54 C 0.8579(11) 0.4655(11) 0.3165(7) 0.043(3) Uani 1 1 d . U
C55 C 0.9053(12) 0.4886(12) 0.2862(7) 0.048(3) Uani 1 1 d . U
C56 C 0.9473(12) 0.5429(12) 0.2964(7) 0.049(3) Uani 1 1 d . U
C57 C 0.9369(11) 0.5749(11) 0.3369(7) 0.047(3) Uani 1 1 d . U
C58 C 0.8917(11) 0.5497(10) 0.3652(7) 0.042(3) Uani 1 1 d . U
C59 C 0.7422(11) 0.5292(10) 0.4182(6) 0.041(3) Uani 1 1 d . U
C60 C 0.7294(11) 0.5938(10) 0.3998(6) 0.042(3) Uani 1 1 d . U
C61 C 0.6857(11) 0.6433(10) 0.4190(7) 0.042(3) Uani 1 1 d . U
C62 C 0.6548(11) 0.6328(11) 0.4586(7) 0.045(3) Uani 1 1 d . U
C63 C 0.6646(12) 0.5668(11) 0.4774(7) 0.048(3) Uani 1 1 d . U
C64 C 0.7067(11) 0.5197(11) 0.4570(7) 0.043(3) Uani 1 1 d . U
B1 B 0.7940(12) 0.4680(12) 0.3976(8) 0.041(3) Uani 1 1 d . U

loop_
_atom_site_aniso_label
_atom_site_aniso_U_11
_atom_site_aniso_U_22
_atom_site_aniso_U_33
_atom_site_aniso_U_23
_atom_site_aniso_U_13
_atom_site_aniso_U_12
Ir1 0.0500(5) 0.0681(6) 0.0326(4) -0.0213(4) -0.0107(4) 0.0260(4)
N1 0.065(6) 0.074(7) 0.068(6) 0.007(6) 0.009(6) 0.003(6)
N2 0.050(6) 0.049(6) 0.049(6) -0.008(5) 0.000(5) 0.002(5)
N3 0.050(6) 0.050(6) 0.047(6) -0.008(5) -0.012(5) 0.003(5)
N4 0.055(6) 0.050(6) 0.046(6) -0.006(5) -0.002(5) -0.003(5)
N5 0.056(5) 0.050(5) 0.048(5) -0.003(5) -0.006(5) 0.000(5)
C1 0.070(7) 0.071(7) 0.069(7) 0.007(6) 0.014(6) 0.001(6)
C2 0.068(7) 0.076(7) 0.073(7) 0.009(6) 0.017(6) 0.001(6)
C3 0.075(7) 0.077(7) 0.075(7) 0.011(6) 0.014(6) 0.007(6)
C4 0.073(7) 0.078(7) 0.073(7) 0.009(6) 0.008(6) 0.004(6)
C5 0.069(6) 0.075(6) 0.070(6) 0.006(5) 0.008(5) 0.003(5)
C6 0.067(6) 0.075(6) 0.067(6) -0.003(5) 0.005(5) 0.006(5)
C7 0.075(7) 0.082(7) 0.075(7) 0.001(6) 0.003(6) 0.009(6)
C8 0.079(7) 0.084(7) 0.077(7) -0.005(6) -0.002(6) 0.005(6)
C9 0.079(7) 0.079(7) 0.076(7) -0.007(6) -0.006(6) 0.008(6)
C10 0.072(7) 0.072(7) 0.069(7) -0.007(6) -0.006(6) 0.012(6)
C11 0.060(7) 0.064(7) 0.062(7) -0.005(6) -0.001(6) 0.009(6)
C12 0.053(6) 0.049(6) 0.052(6) -0.004(5) 0.001(6) 0.002(6)
C13 0.053(6) 0.044(6) 0.053(6) -0.001(5) 0.008(6) 0.002(6)
C14 0.058(6) 0.045(6) 0.052(6) -0.001(5) 0.011(6) 0.004(6)
C15 0.055(6) 0.044(6) 0.047(6) 0.002(5) 0.010(5) 0.003(6)
C16 0.049(5) 0.044(5) 0.042(5) -0.003(5) 0.007(5) -0.001(5)
C17 0.044(5) 0.039(5) 0.039(5) -0.006(5) 0.002(5) -0.004(5)
C18 0.055(6) 0.046(6) 0.044(6) -0.005(5) -0.002(5) -0.007(6)
C19 0.054(6) 0.050(6) 0.045(6) -0.005(5) -0.009(5) -0.004(6)
C20 0.053(6) 0.050(6) 0.047(6) -0.006(5) -0.012(5) -0.001(6)
C21 0.046(6) 0.045(6) 0.044(6) -0.007(5) -0.011(5) 0.000(5)
C22 0.039(6) 0.037(6) 0.035(5) -0.004(5) 0.000(5) 0.000(5)
C23 0.059(6) 0.049(6) 0.048(6) -0.002(5) -0.004(6) 0.000(6)
C24 0.065(6) 0.056(6) 0.051(6) 0.001(6) -0.007(6) -0.005(6)
C25 0.063(6) 0.052(6) 0.054(6) 0.003(6) -0.004(6) -0.005(6)
C26 0.060(6) 0.054(6) 0.053(6) 0.004(6) -0.007(6) -0.003(6)
C27 0.057(6) 0.053(5) 0.046(5) -0.002(5) -0.004(5) -0.004(5)
C28 0.052(5) 0.046(5) 0.043(5) -0.002(5) -0.003(5) -0.002(5)
C29 0.052(5) 0.051(5) 0.046(5) -0.002(5) -0.006(5) -0.005(5)
C30 0.057(6) 0.052(6) 0.050(6) 0.005(6) -0.005(6) -0.004(6)
C31 0.058(6) 0.055(6) 0.058(6) -0.001(6) -0.009(6) 0.000(6)
C32 0.057(6) 0.056(6) 0.056(6) -0.003(6) -0.005(6) -0.001(6)
C33 0.052(6) 0.054(6) 0.053(6) -0.002(6) -0.002(6) -0.004(6)
C34 0.046(5) 0.045(5) 0.043(5) -0.004(5) -0.003(5) -0.001(5)
C35 0.067(6) 0.059(6) 0.058(6) 0.000(5) -0.008(5) 0.000(5)
C36 0.074(7) 0.060(7) 0.063(7) -0.001(6) -0.007(6) 0.004(6)
C37 0.073(7) 0.060(7) 0.064(7) -0.001(6) -0.006(6) 0.001(6)
C38 0.066(7) 0.058(7) 0.059(7) -0.001(6) -0.002(6) 0.001(6)
C39 0.060(7) 0.057(6) 0.059(6) -0.001(6) -0.009(6) 0.002(6)
C40 0.070(7) 0.063(6) 0.063(6) -0.003(6) -0.012(6) -0.002(6)
F1 0.059(6) 0.040(5) 0.049(5) 0.001(4) 0.002(5) -0.001(5)
F2 0.062(6) 0.047(5) 0.070(6) -0.007(5) 0.007(5) -0.011(5)
F3 0.061(6) 0.061(6) 0.063(6) -0.021(5) -0.001(5) -0.007(5)
F4 0.069(6) 0.067(6) 0.065(6) -0.013(5) -0.009(5) 0.007(5)
F5 0.060(6) 0.052(5) 0.050(5) -0.004(5) -0.010(5) 0.000(5)
F6 0.058(5) 0.039(5) 0.043(5) -0.007(4) 0.000(4) 0.005(4)
F7 0.066(6) 0.042(5) 0.070(6) -0.002(5) 0.000(5) 0.011(5)
F8 0.062(6) 0.062(6) 0.065(6) 0.006(5) -0.014(5) 0.005(5)
F9 0.052(5) 0.060(6) 0.047(5) 0.002(5) -0.004(5) -0.003(5)
F10 0.051(5) 0.041(5) 0.045(5) -0.007(4) -0.003(4) 0.002(4)
F11 0.053(5) 0.039(5) 0.042(5) 0.003(4) 0.002(4) 0.009(4)
F12 0.061(6) 0.062(6) 0.047(5) 0.000(5) 0.020(5) 0.007(5)
F13 0.065(6) 0.049(5) 0.056(5) -0.010(5) 0.004(5) 0.015(5)
F15 0.057(5) 0.035(5) 0.051(5) 0.001(4) -0.009(5) 0.005(4)
F16 0.048(5) 0.043(5) 0.040(5) 0.004(4) 0.003(4) 0.001(4)
F17 0.051(5) 0.046(5) 0.049(5) -0.002(4) 0.002(4) -0.006(4)
F18 0.052(5) 0.060(6) 0.067(6) 0.009(5) 0.004(5) -0.001(5)
F19 0.062(6) 0.064(6) 0.053(5) 0.012(5) 0.012(5) 0.004(5)
F20 0.065(6) 0.064(6) 0.043(5) -0.003(5) 0.005(5) 0.013(5)
F21 0.055(5) 0.048(5) 0.044(5) -0.009(4) 0.005(4) 0.010(5)
C41 0.046(5) 0.043(5) 0.042(5) -0.003(5) 0.002(5) 0.004(5)
C42 0.051(5) 0.042(5) 0.045(5) -0.006(5) 0.006(5) 0.001(5)
C43 0.057(5) 0.048(5) 0.056(6) -0.006(5) 0.007(5) -0.002(5)
C44 0.058(6) 0.054(5) 0.057(6) -0.012(5) 0.002(5) -0.004(5)
C45 0.059(6) 0.055(6) 0.053(5) -0.010(5) -0.004(5) 0.002(5)
C46 0.051(5) 0.048(5) 0.048(5) -0.006(5) -0.004(5) 0.003(5)
C47 0.043(5) 0.033(5) 0.039(5) -0.001(5) 0.001(5) -0.002(5)
C48 0.051(5) 0.037(5) 0.043(5) -0.001(5) 0.002(5) 0.002(5)
C49 0.054(5) 0.041(5) 0.053(5) -0.001(5) 0.002(5) 0.006(5)
C50 0.054(5) 0.051(5) 0.055(5) 0.003(5) -0.004(5) 0.004(5)
C51 0.047(5) 0.046(5) 0.046(5) 0.003(5) -0.002(5) -0.002(5)
C52 0.042(5) 0.038(5) 0.043(5) 0.001(5) 0.000(5) 0.001(5)
C53 0.045(5) 0.040(5) 0.037(5) 0.002(5) -0.002(5) 0.002(5)
C54 0.047(5) 0.044(5) 0.038(5) -0.002(5) -0.001(5) 0.005(5)
C55 0.052(5) 0.052(5) 0.040(5) 0.002(5) 0.003(5) 0.012(5)
C56 0.049(5) 0.052(5) 0.046(5) 0.009(5) 0.006(5) 0.007(5)
C57 0.044(5) 0.047(5) 0.049(5) 0.005(5) 0.000(5) 0.003(5)
C58 0.045(5) 0.041(5) 0.040(5) 0.003(5) 0.001(5) 0.002(5)
C59 0.044(5) 0.040(5) 0.037(5) -0.002(5) 0.003(5) 0.002(5)
C60 0.048(5) 0.040(5) 0.038(5) 0.002(5) 0.002(5) 0.002(5)
C61 0.048(5) 0.036(5) 0.042(5) 0.001(5) -0.004(5) 0.003(5)
C62 0.051(5) 0.040(5) 0.046(5) -0.003(5) 0.002(5) 0.008(5)
C63 0.053(5) 0.048(5) 0.042(5) 0.001(5) 0.008(5) 0.004(5)
C64 0.049(5) 0.042(5) 0.039(5) 0.001(5) 0.004(5) 0.004(5)
B1 0.044(5) 0.039(5) 0.041(5) 0.001(4) 0.002(5) 0.001(5)

loop_
_atom_type_symbol
_atom_type_description
_atom_type_scat_dispersion_real
_atom_type_scat_dispersion_imag
_atom_type_scat_source
C C 0.0033 0.0016 'International Tables Vol C Tables 4.2.6.8 and 6.1.1.4'
H H 0.0000 0.0000 'International Tables Vol C Tables 4.2.6.8 and 6.1.1.4'
B B 0.0013 0.0007 'International Tables Vol C Tables 4.2.6.8 and 6.1.1.4'
N N 0.0061 0.0033 'International Tables Vol C Tables 4.2.6.8 and 6.1.1.4'
F F 0.0171 0.0103 'International Tables Vol C Tables 4.2.6.8 and 6.1.1.4'
Ir Ir -1.4442 7.9887 'International Tables Vol C Tables 4.2.6.8 and 6.1.1.4'

loop_
_geom_angle_atom_site_label_1
_geom_angle_atom_site_label_2
_geom_angle_atom_site_label_3
_geom_angle
N1 Ir1 N2 84.3(8)
N1 Ir1 N3 177.4(8)
N1 Ir1 N4 105.6(8)
N1 Ir1 C11 80.4(11)
N1 Ir1 C22 95.9(9)
N2 Ir1 N3 97.2(7)
N2 Ir1 N4 169.7(7)
N4 Ir1 N3 73.0(7)
C11 Ir1 N2 94.7(9)
C11 Ir1 N3 97.4(9)
C11 Ir1 N4 89.8(9)
C22 Ir1 N2 80.3(7)
C22 Ir1 N3 86.4(7)
C22 Ir1 N4 95.6(7)
C22 Ir1 C11 174.1(9)
C1 N1 Ir1 129(2)
C1 N1 C5 120(2)
C5 N1 Ir1 110.2(18)
C12 N2 Ir1 126.3(15)
C12 N2 C16 121.4(19)
C16 N2 Ir1 112.3(14)
C23 N3 Ir1 121.6(15)
C27 N3 Ir1 118.4(15)
C27 N3 C23 120(2)
C28 N4 Ir1 114.7(15)
C28 N4 C29 110.0(19)
C29 N4 Ir1 135.0(15)
C28 N5 C34 107.9(18)
C28 N5 C35 131(2)
C34 N5 C35 120.3(19)
N1 C1 H1 117.5
N1 C1 C2 125(3)
C2 C1 H1 117.5
C1 C2 H2 125.4
C1 C2 C3 109(3)
C3 C2 H2 125.4
C2 C3 H3 115.5
C4 C3 C2 129(3)
C4 C3 H3 115.5
C3 C4 H4 120.5
C3 C4 C5 119(3)
C5 C4 H4 120.5
C4 C5 N1 117(3)
C6 C5 N1 116(3)
C6 C5 C4 127(3)
C5 C6 C7 123(3)
C11 C6 C5 116(3)
C11 C6 C7 121(3)
C6 C7 H7 123.4
C8 C7 C6 113(3)
C8 C7 H7 123.4
C7 C8 H8 115.2
C7 C8 C9 130(3)
C9 C8 H8 115.2
C8 C9 H9 125.4
C10 C9 C8 109(3)
C10 C9 H9 125.4
C9 C10 H10 116.6
C11 C10 C9 127(3)
C11 C10 H10 116.6
C6 C11 Ir1 117(2)
C6 C11 C10 120(3)
C10 C11 Ir1 123(2)
N2 C12 H12 120.0
N2 C12 C13 120(2)
C13 C12 H12 120.0
C12 C13 H13 121.3
C14 C13 C12 117(2)
C14 C13 H13 121.3
C13 C14 H14 120.0
C15 C14 C13 120(2)
C15 C14 H14 120.0
C14 C15 H15 118.8
C14 C15 C16 122(2)
C16 C15 H15 118.8
N2 C16 C17 117.5(18)
C15 C16 N2 119(2)
C15 C16 C17 123(2)
C18 C17 C16 130.2(19)
C22 C17 C16 112.3(18)
C22 C17 C18 117.3(19)
C17 C18 H18 118.5
C19 C18 C17 123(2)
C19 C18 H18 118.5
C18 C19 H19 120.8
C20 C19 C18 118(2)
C20 C19 H19 120.8
C19 C20 H20 119.5
C19 C20 C21 121(2)
C21 C20 H20 119.5
C20 C21 H21 118.8
C20 C21 C22 122(2)
C22 C21 H21 118.8
C17 C22 Ir1 117.1(14)
C17 C22 C21 117.7(18)
C21 C22 Ir1 125.2(14)
N3 C23 H23 119.3
N3 C23 C24 121(2)
C24 C23 H23 119.3
C23 C24 H24 122.2
C23 C24 C25 116(2)
C25 C24 H24 122.2
C24 C25 H25 121.4
C26 C25 C24 117(2)
C26 C25 H25 121.4
C25 C26 H26 118.7
C27 C26 C25 123(3)
C27 C26 H26 118.7
N3 C27 C28 107.3(19)
C26 C27 N3 123(2)
C26 C27 C28 128(2)
N4 C28 N5 109(2)
N4 C28 C27 125(2)
N5 C28 C27 125(2)
N4 C29 C30 130(2)
N4 C29 C34 109(2)
C34 C29 C30 121(2)
C29 C30 H30 124.0
C31 C30 C29 112(2)
C31 C30 H30 124.0
C30 C31 H31 115.6
C30 C31 C32 129(2)
C32 C31 H31 115.6
C31 C32 H32 121.7
C33 C32 C31 117(2)
C33 C32 H32 121.7
C32 C33 H33 120.4
C32 C33 C34 119(2)
C34 C33 H33 120.4
N5 C34 C33 133(2)
C29 C34 N5 104.6(19)
C29 C34 C33 122(2)
C36 C35 N5 117(2)
C40 C35 N5 121(2)
C40 C35 C36 122(2)
C35 C36 H36 120.5
C35 C36 C37 119(3)
C37 C36 H36 120.5
C36 C37 H37 122.7
C36 C37 C38 115(2)
C38 C37 H37 122.7
C37 C38 H38 118.1
C39 C38 C37 124(3)
C39 C38 H38 118.1
C38 C39 H39 119.2
C40 C39 C38 122(3)
C40 C39 H39 119.2
C35 C40 H40 121.1
C39 C40 C35 118(2)
C39 C40 H40 121.1
C42 C41 C46 114(2)
C42 C41 B1 125.3(19)
C46 C41 B1 120.1(18)
F1 C42 C43 113.3(19)
C41 C42 F1 123.2(19)
C41 C42 C43 124(2)
F2 C43 C42 120(2)
C44 C43 F2 120(2)
C44 C43 C42 119(2)
F3 C44 C45 118(2)
C43 C44 F3 121(2)
C43 C44 C45 120(2)
F4 C45 C44 122(2)
F4 C45 C46 120(2)
C44 C45 C46 118(2)
F5 C46 C41 120.1(19)
F5 C46 C45 115.1(19)
C41 C46 C45 125(2)
C48 C47 B1 119.8(17)
C52 C47 C48 112.9(18)
C52 C47 B1 126.3(18)
F6 C48 C47 119.0(18)
F6 C48 C49 118.0(18)
C49 C48 C47 123.0(19)
F7 C49 C48 120(2)
F7 C49 C50 119(2)
C48 C49 C50 120(2)
F8 C50 C49 120(2)
C51 C50 F8 120(2)
C51 C50 C49 120(2)
F9 C51 C52 121.5(19)
C50 C51 F9 121(2)
C50 C51 C52 118(2)
F10 C52 C47 123.8(18)
F10 C52 C51 110.1(17)
C47 C52 C51 126.1(19)
C54 C53 C58 110.1(18)
C54 C53 B1 131.1(19)
C58 C53 B1 117.6(17)
C53 C54 F21 118.1(18)
C53 C54 C55 127(2)
C55 C54 F21 115.2(18)
C54 C55 F20 122(2)
C56 C55 F20 118.7(19)
C56 C55 C54 119(2)
F19 C56 C57 122(2)
C55 C56 F19 120(2)
C55 C56 C57 118(2)
F18 C57 C56 117.9(19)
C58 C57 F18 122(2)
C58 C57 C56 120(2)
F17 C58 C53 117.2(17)
C57 C58 F17 117.0(19)
C57 C58 C53 125(2)
C60 C59 B1 126.6(18)
C64 C59 C60 112.1(18)
C64 C59 B1 121.3(18)
F16 C60 C59 121.2(17)
F16 C60 C61 114.7(17)
C59 C60 C61 123.9(19)
F15 C61 C60 119.6(18)
C62 C61 F15 118.9(18)
C62 C61 C60 121.5(18)
F13 C62 C61 123.9(19)
F13 C62 C63 120.1(19)
C61 C62 C63 115.9(18)
F12 C63 C62 119.4(18)
F12 C63 C64 120.4(19)
C64 C63 C62 120.2(19)
C59 C64 F11 119.3(18)
C63 C64 F11 114.5(17)
C63 C64 C59 126(2)
C47 B1 C41 112.8(17)
C47 B1 C53 103.1(16)
C47 B1 C59 114.0(17)
C53 B1 C41 112.1(17)
C53 B1 C59 113.8(17)
C59 B1 C41 101.4(16)

loop_
_geom_bond_atom_site_label_1
_geom_bond_atom_site_label_2
_geom_bond_distance
Ir1 N1 2.00(2)
Ir1 N2 2.036(18)
Ir1 N3 2.283(19)
Ir1 N4 2.180(19)
Ir1 C11 2.03(3)
Ir1 C22 2.014(19)
N1 C1 1.35(4)
N1 C5 1.47(4)
N2 C12 1.35(3)
N2 C16 1.40(3)
N3 C23 1.38(3)
N3 C27 1.36(3)
N4 C28 1.29(3)
N4 C29 1.36(3)
N5 C28 1.38(3)
N5 C34 1.40(3)
N5 C35 1.47(3)
C1 H1 0.9500
C1 C2 1.44(4)
C2 H2 0.9500
C2 C3 1.46(4)
C3 H3 0.9500
C3 C4 1.32(4)
C4 H4 0.9500
C4 C5 1.39(4)
C5 C6 1.38(4)
C6 C7 1.51(4)
C6 C11 1.29(4)
C7 H7 0.9500
C7 C8 1.27(4)
C8 H8 0.9500
C8 C9 1.43(4)
C9 H9 0.9500
C9 C10 1.38(4)
C10 H10 0.9500
C10 C11 1.33(4)
C12 H12 0.9500
C12 C13 1.45(3)
C13 H13 0.9500
C13 C14 1.41(3)
C14 H14 0.9500
C14 C15 1.36(3)
C15 H15 0.9500
C15 C16 1.37(3)
C16 C17 1.44(3)
C17 C18 1.41(3)
C17 C22 1.37(3)
C18 H18 0.9500
C18 C19 1.36(3)
C19 H19 0.9500
C19 C20 1.33(3)
C20 H20 0.9500
C20 C21 1.35(3)
C21 H21 0.9500
C21 C22 1.40(3)
C23 H23 0.9500
C23 C24 1.42(3)
C24 H24 0.9500
C24 C25 1.50(3)
C25 H25 0.9500
C25 C26 1.40(3)
C26 H26 0.9500
C26 C27 1.30(3)
C27 C28 1.48(3)
C29 C30 1.45(3)
C29 C34 1.39(3)
C30 H30 0.9500
C30 C31 1.33(3)
C31 H31 0.9500
C31 C32 1.45(3)
C32 H32 0.9500
C32 C33 1.34(3)
C33 H33 0.9500
C33 C34 1.40(3)
C35 C36 1.40(3)
C35 C40 1.39(3)
C36 H36 0.9500
C36 C37 1.41(3)
C37 H37 0.9500
C37 C38 1.41(3)
C38 H38 0.9500
C38 C39 1.33(3)
C39 H39 0.9500
C39 C40 1.33(3)
C40 H40 0.9500
F1 C42 1.37(2)
F2 C43 1.34(3)
F3 C44 1.36(3)
F4 C45 1.33(3)
F5 C46 1.37(3)
F6 C48 1.35(2)
F7 C49 1.36(2)
F8 C50 1.35(2)
F9 C51 1.35(2)
F10 C52 1.36(2)
F11 C64 1.39(2)
F12 C63 1.36(2)
F13 C62 1.32(2)
F15 C61 1.35(2)
F16 C60 1.35(2)
F17 C58 1.39(2)
F18 C57 1.38(3)
F19 C56 1.37(2)
F20 C55 1.37(2)
F21 C54 1.38(2)
C41 C42 1.37(3)
C41 C46 1.37(3)
C41 B1 1.68(3)
C42 C43 1.41(3)
C43 C44 1.34(3)
C44 C45 1.39(3)
C45 C46 1.40(3)
C47 C48 1.41(3)
C47 C52 1.36(3)
C47 B1 1.62(3)
C48 C49 1.37(3)
C49 C50 1.39(3)
C50 C51 1.33(3)
C51 C52 1.42(3)
C53 C54 1.36(3)
C53 C58 1.43(3)
C53 B1 1.64(3)
C54 C55 1.36(3)
C55 C56 1.36(3)
C56 C57 1.38(3)
C57 C58 1.31(3)
C59 C60 1.39(3)
C59 C64 1.36(3)
C59 B1 1.66(3)
C60 C61 1.40(3)
C61 C62 1.35(3)
C62 C63 1.41(3)
C63 C64 1.36(3)

loop_
_geom_torsion_atom_site_label_1
_geom_torsion_atom_site_label_2
_geom_torsion_atom_site_label_3
_geom_torsion_atom_site_label_4
_geom_torsion
Ir1 N1 C1 C2 -178(2)
Ir1 N1 C5 C4 175(2)
Ir1 N1 C5 C6 0(3)
Ir1 N2 C12 C13 176.8(15)
Ir1 N2 C16 C15 -177.2(16)
Ir1 N2 C16 C17 8(2)
Ir1 N3 C23 C24 179.5(16)
Ir1 N3 C27 C26 175.7(19)
Ir1 N3 C27 C28 10(2)
Ir1 N4 C28 N5 -179.3(13)
Ir1 N4 C28 C27 10(3)
Ir1 N4 C29 C30 -5(4)
Ir1 N4 C29 C34 176.3(15)
N1 C1 C2 C3 -3(4)
N1 C5 C6 C7 -178(2)
N1 C5 C6 C11 6(4)
N2 C12 C13 C14 0(3)
N2 C16 C17 C18 -177(2)
N2 C16 C17 C22 -4(3)
N3 C23 C24 C25 -1(3)
N3 C27 C28 N4 -14(3)
N3 C27 C28 N5 177.7(19)
N4 C29 C30 C31 -179(2)
N4 C29 C34 N5 0(2)
N4 C29 C34 C33 -179(2)
N5 C35 C36 C37 -179(2)
N5 C35 C40 C39 -174(2)
C1 N1 C5 C4 -7(4)
C1 N1 C5 C6 179(3)
C1 C2 C3 C4 5(4)
C2 C3 C4 C5 -8(5)
C3 C4 C5 N1 9(4)
C3 C4 C5 C6 -178(3)
C4 C5 C6 C7 9(5)
C4 C5 C6 C11 -168(3)
C5 N1 C1 C2 5(4)
C5 C6 C7 C8 -177(3)
C5 C6 C11 Ir1 -9(3)
C5 C6 C11 C10 176(3)
C6 C7 C8 C9 7(5)
C7 C6 C11 Ir1 174.0(19)
C7 C6 C11 C10 -1(4)
C7 C8 C9 C10 -11(5)
C8 C9 C10 C11 9(4)
C9 C10 C11 Ir1 -179(2)
C9 C10 C11 C6 -5(5)
C11 C6 C7 C8 0(4)
C12 N2 C16 C15 0(3)
C12 N2 C16 C17 -175(2)
C12 C13 C14 C15 -1(3)
C13 C14 C15 C16 1(3)
C14 C15 C16 N2 0(3)
C14 C15 C16 C17 174(2)
C15 C16 C17 C18 8(4)
C15 C16 C17 C22 -178(2)
C16 N2 C12 C13 0(3)
C16 C17 C18 C19 179(2)
C16 C17 C22 Ir1 -3(2)
C16 C17 C22 C21 -179.8(18)
C17 C18 C19 C20 -3(3)
C18 C17 C22 Ir1 171.9(15)
C18 C17 C22 C21 -5(3)
C18 C19 C20 C21 -1(3)
C19 C20 C21 C22 2(3)
C20 C21 C22 Ir1 -175.3(16)
C20 C21 C22 C17 2(3)
C22 C17 C18 C19 6(3)
C23 N3 C27 C26 -11(3)
C23 N3 C27 C28 -176.8(18)
C23 C24 C25 C26 -1(3)
C24 C25 C26 C27 -3(4)
C25 C26 C27 N3 9(4)
C25 C26 C27 C28 172(2)
C26 C27 C28 N4 -179(2)
C26 C27 C28 N5 13(4)
C27 N3 C23 C24 6(3)
C28 N4 C29 C30 -178(2)
C28 N4 C29 C34 3(3)
C28 N5 C34 C29 -2(2)
C28 N5 C34 C33 176(2)
C28 N5 C35 C36 97(3)
C28 N5 C35 C40 -80(3)
C29 N4 C28 N5 -5(2)
C29 N4 C28 C27 -175(2)
C29 C30 C31 C32 -1(4)
C30 C29 C34 N5 -179.1(19)
C30 C29 C34 C33 3(3)
C30 C31 C32 C33 0(4)
C31 C32 C33 C34 2(3)
C32 C33 C34 N5 179(2)
C32 C33 C34 C29 -4(3)
C34 N5 C28 N4 4(2)
C34 N5 C28 C27 175(2)
C34 N5 C35 C36 -96(3)
C34 N5 C35 C40 87(3)
C34 C29 C30 C31 0(3)
C35 N5 C28 N4 173(2)
C35 N5 C28 C27 -17(4)
C35 N5 C34 C29 -172.0(19)
C35 N5 C34 C33 6(4)
C35 C36 C37 C38 -8(4)
C36 C35 C40 C39 8(4)
C36 C37 C38 C39 11(4)
C37 C38 C39 C40 -5(4)
C38 C39 C40 C35 -5(4)
C40 C35 C36 C37 -1(4)
F1 C42 C43 F2 -3(3)
F1 C42 C43 C44 177(2)
F2 C43 C44 F3 2(4)
F2 C43 C44 C45 178(2)
F3 C44 C45 F4 -3(3)
F3 C44 C45 C46 179(2)
F4 C45 C46 F5 3(3)
F4 C45 C46 C41 -179(2)
F6 C48 C49 F7 -1(3)
F6 C48 C49 C50 175(2)
F7 C49 C50 F8 -5(3)
F7 C49 C50 C51 -180(2)
F8 C50 C51 F9 7(3)
F8 C50 C51 C52 -179.5(19)
F9 C51 C52 F10 -3(3)
F9 C51 C52 C47 178.2(19)
F12 C63 C64 F11 2(3)
F12 C63 C64 C59 -179(2)
F13 C62 C63 F12 -1(3)
F13 C62 C63 C64 180(2)
F15 C61 C62 F13 0(3)
F15 C61 C62 C63 175.5(18)
F16 C60 C61 F15 -1(3)
F16 C60 C61 C62 180.0(19)
F18 C57 C58 F17 4(3)
F18 C57 C58 C53 176.5(18)
F19 C56 C57 F18 1(3)
F19 C56 C57 C58 -174.7(19)
F20 C55 C56 F19 2(3)
F20 C55 C56 C57 -178.1(18)
F21 C54 C55 F20 -5(3)
F21 C54 C55 C56 -179.6(18)
C41 C42 C43 F2 179(2)
C41 C42 C43 C44 -1(3)
C42 C41 C46 F5 176.2(18)
C42 C41 C46 C45 -1(3)
C42 C41 B1 C47 13(3)
C42 C41 B1 C53 129(2)
C42 C41 B1 C59 -109(2)
C42 C43 C44 F3 -178(2)
C42 C43 C44 C45 -2(4)
C43 C44 C45 F4 -179(2)
C43 C44 C45 C46 4(4)
C44 C45 C46 F5 -180(2)
C44 C45 C46 C41 -2(4)
C46 C41 C42 F1 -175.1(19)
C46 C41 C42 C43 3(3)
C46 C41 B1 C47 -173.0(19)
C46 C41 B1 C53 -57(3)
C46 C41 B1 C59 65(2)
C47 C48 C49 F7 -178.4(19)
C47 C48 C49 C50 -2(3)
C48 C47 C52 F10 178.2(18)
C48 C47 C52 C51 -3(3)
C48 C47 B1 C41 58(2)
C48 C47 B1 C53 -63(2)
C48 C47 B1 C59 173.1(18)
C48 C49 C50 F8 179(2)
C48 C49 C50 C51 4(4)
C49 C50 C51 F9 -179(2)
C49 C50 C51 C52 -5(3)
C50 C51 C52 F10 -176.4(19)
C50 C51 C52 C47 4(3)
C52 C47 C48 F6 -176.0(17)
C52 C47 C48 C49 2(3)
C52 C47 B1 C41 -134(2)
C52 C47 B1 C53 104(2)
C52 C47 B1 C59 -19(3)
C53 C54 C55 F20 179.1(19)
C53 C54 C55 C56 5(3)
C54 C53 C58 F17 179.7(17)
C54 C53 C58 C57 8(3)
C54 C53 B1 C41 -19(3)
C54 C53 B1 C47 102(2)
C54 C53 B1 C59 -134(2)
C54 C55 C56 F19 176.2(19)
C54 C55 C56 C57 -4(3)
C55 C56 C57 F18 -178.9(18)
C55 C56 C57 C58 5(3)
C56 C57 C58 F17 -179.7(18)
C56 C57 C58 C53 -8(3)
C58 C53 C54 F21 178.3(16)
C58 C53 C54 C55 -6(3)
C58 C53 B1 C41 173.8(17)
C58 C53 B1 C47 -65(2)
C58 C53 B1 C59 59(2)
C59 C60 C61 F15 -177.4(19)
C59 C60 C61 C62 3(3)
C60 C59 C64 F11 176.7(18)
C60 C59 C64 C63 -2(3)
C60 C59 B1 C41 -109(2)
C60 C59 B1 C47 129(2)
C60 C59 B1 C53 11(3)
C60 C61 C62 F13 179(2)
C60 C61 C62 C63 -5(3)
C61 C62 C63 F12 -177.0(19)
C61 C62 C63 C64 4(3)
C62 C63 C64 F11 -178.9(19)
C62 C63 C64 C59 0(4)
C64 C59 C60 F16 -176.1(18)
C64 C59 C60 C61 0(3)
C64 C59 B1 C41 71(2)
C64 C59 B1 C47 -51(3)
C64 C59 B1 C53 -168.4(19)
B1 C41 C42 F1 -1(3)
B1 C41 C42 C43 177(2)
B1 C41 C46 F5 2(3)
B1 C41 C46 C45 -176(2)
B1 C47 C48 F6 -7(3)
B1 C47 C48 C49 171(2)
B1 C47 C52 F10 10(3)
B1 C47 C52 C51 -171(2)
B1 C53 C54 F21 11(3)
B1 C53 C54 C55 -174(2)
B1 C53 C58 F17 -11(3)
B1 C53 C58 C57 177(2)
B1 C59 C60 F16 4(3)
B1 C59 C60 C61 -179(2)
B1 C59 C64 F11 -3(3)
B1 C59 C64 C63 178(2)
